data_7128456
loop_
_publ_author_name
'Aguirre Quintana, Luis M.'
'Yang, Yan'
'Ramanathan, Arun'
'Jiang, Ningxin'
'Bacsa, John'
'Maron, Laurent'
'La Pierre, Henry S.'

_publ_section_title
;
 Chalcogen-atom abstraction reactions of a Di-iron imidophosphorane
 complex.
;
_journal_issue 54
_journal_name_full 'Chemical communications (Cambridge, England)'
_journal_page_first 6664
_journal_page_last 6667
_journal_paper_doi 10.1039/d1cc02195h
_journal_volume 57
_journal_year 2021
_chemical_formula_moiety 'C60 H120 Fe2 N16 P4 Se2'
_chemical_formula_sum 'C60 H120 Fe2 N16 P4 Se2'
_chemical_formula_weight 1459.21
_chemical_name_systematic C60H120Fe2N16P4Se2
_space_group_crystal_system monoclinic
_space_group_IT_number 15
_space_group_name_Hall '-C 2yc'
_space_group_name_H-M_alt 'C 1 2/c 1'
_atom_sites_solution_hydrogens geom
_atom_sites_solution_primary dual
_audit_creation_date 2021-01-07
_audit_creation_method
;
Olex2 1.3-alpha
(compiled 2020.10.28 svn.r5b043f8a for OlexSys, GUI svn.r6176)
;
_audit_update_record
;
2021-04-14 deposited with the CCDC.	2021-06-07 downloaded from the CCDC.
;
_cell_angle_alpha 90
_cell_angle_beta 103.714(3)
_cell_angle_gamma 90
_cell_formula_units_Z 4
_cell_length_a 26.073(3)
_cell_length_b 9.9415(9)
_cell_length_c 27.859(2)
_cell_measurement_reflns_used 5556
_cell_measurement_temperature 100.0
_cell_measurement_theta_max 27.247
_cell_measurement_theta_min 2.264
_cell_volume 7015.3(11)
_computing_cell_refinement 'SAINT V8.40A (Bruker, 2019)'
_computing_data_reduction 'SAINT V8.40A (Bruker, 2019)'
_computing_molecular_graphics 'Olex2 1.3-alpha (Dolomanov et al., 2009)'
_computing_publication_material 'Olex2 1.3-alpha (Dolomanov et al., 2009)'
_computing_structure_refinement 'SHELXL 2018/3 (Sheldrick, 2015)'
_computing_structure_solution 'SHELXT 2018/2 (Sheldrick, 2018)'
_diffrn_ambient_temperature 100.0
_diffrn_detector 'Bruker APEX2 area detector'
_diffrn_detector_area_resol_mean 7.9
_diffrn_detector_type 'CCD area detector'
_diffrn_measured_fraction_theta_full 0.999
_diffrn_measured_fraction_theta_max 0.996
_diffrn_measurement_device 'three-circle diffractometer'
_diffrn_measurement_device_type 'Bruker SMART APEX2 area detector'
_diffrn_measurement_method '\w and \f scans'
_diffrn_radiation_monochromator 'mirror optics'
_diffrn_radiation_probe x-ray
_diffrn_radiation_type MoK\a
_diffrn_radiation_wavelength 0.71073
_diffrn_reflns_av_R_equivalents 0.1070
_diffrn_reflns_av_unetI/netI 0.0707
_diffrn_reflns_Laue_measured_fraction_full 0.999
_diffrn_reflns_Laue_measured_fraction_max 0.996
_diffrn_reflns_limit_h_max 33
_diffrn_reflns_limit_h_min -33
_diffrn_reflns_limit_k_max 12
_diffrn_reflns_limit_k_min -12
_diffrn_reflns_limit_l_max 36
_diffrn_reflns_limit_l_min -33
_diffrn_reflns_number 47790
_diffrn_reflns_point_group_measured_fraction_full 0.999
_diffrn_reflns_point_group_measured_fraction_max 0.996
_diffrn_reflns_theta_full 25.242
_diffrn_reflns_theta_max 27.505
_diffrn_reflns_theta_min 1.924
_diffrn_source 'microfocus sealed X-ray tube'
_diffrn_source_current 1.4
_diffrn_source_power 0.07
_diffrn_source_type 'Incoatec I\ms'
_diffrn_source_voltage 50.0
_diffrn_standards_number 0
_exptl_absorpt_coefficient_mu 1.592
_exptl_absorpt_correction_T_max 1.0000
_exptl_absorpt_correction_T_min 0.7591
_exptl_absorpt_correction_type multi-scan
_exptl_absorpt_process_details
;
SADABS-2016/2 (Bruker,2016/2) was used for absorption correction.
wR2(int) was 0.1245 before and 0.0791 after correction.
The Ratio of minimum to maximum transmission is 0.7591.
The \l/2 correction factor is Not present.
;
_exptl_crystal_colour 'clear brownish red'
_exptl_crystal_colour_lustre clear
_exptl_crystal_colour_modifier brownish
_exptl_crystal_colour_primary red
_exptl_crystal_density_diffrn 1.382
_exptl_crystal_description needle
_exptl_crystal_F_000 3088
_exptl_crystal_preparation N.A.
_exptl_crystal_recrystallization_method N.A.
_exptl_crystal_size_max 0.126
_exptl_crystal_size_mid 0.055
_exptl_crystal_size_min 0.05
_refine_diff_density_max 0.617
_refine_diff_density_min -1.021
_refine_diff_density_rms 0.118
_refine_ls_extinction_method none
_refine_ls_goodness_of_fit_ref 1.062
_refine_ls_hydrogen_treatment constr
_refine_ls_matrix_type full
_refine_ls_number_parameters 379
_refine_ls_number_reflns 8028
_refine_ls_number_restraints 0
_refine_ls_restrained_S_all 1.062
_refine_ls_R_factor_all 0.0925
_refine_ls_R_factor_gt 0.0633
_refine_ls_shift/su_max 0.002
_refine_ls_shift/su_mean 0.000
_refine_ls_structure_factor_coef Fsqd
_refine_ls_weighting_details 'w=1/[\s^2^(Fo^2^)+(0.1000P)^2^] where P=(Fo^2^+2Fc^2^)/3'
_refine_ls_weighting_scheme calc
_refine_ls_wR_factor_gt 0.1532
_refine_ls_wR_factor_ref 0.1707
_reflns_Friedel_coverage 0.000
_reflns_number_gt 6020
_reflns_number_total 8028
_reflns_threshold_expression 'I > 2\s(I)'
_cod_data_source_file d1cc02195h2.cif
_cod_data_source_block mo_a867_0m
_cod_depositor_comments 'Adding full bibliography for 7128454--7128458.cif.'
_cod_database_code 7128456
_shelx_shelxl_version_number 2018/3
_shelx_space_group_comment
;
The symmetry employed for this shelxl refinement is uniquely defined
by the following loop, which should always be used as a source of
symmetry information in preference to the above space-group names.
They are only intended as comments.
;
_shelx_estimated_absorpt_t_max 0.925
_shelx_estimated_absorpt_t_min 0.825
_olex2_refinement_description
;
1. Fixed Uiso
 At 1.2 times of:
  All C(H,H) groups
2.a Secondary CH2 refined with riding coordinates:
 C1(H1A,H1B), C15(H15A,H15B), C10(H10A,H10B), C5(H5A,H5B), C11(H11A,H11B),
 C20(H20A,H20B), C16(H16A,H16B), C2(H2A,H2B), C25(H25A,H25B), C9(H9A,H9B),
 C7(H7A,H7B), C6(H6A,H6B), C17(H17A,H17B), C19(H19A,H19B), C18(H18A,H18B),
 C4(H4A,H4B), C30(H30A,H30B), C29(H29A,H29B), C8(H8A,H8B), C14(H14A,H14B),
 C3(H3A,H3B), C12(H12A,H12B), C26(H26A,H26B), C28(H28A,H28B), C24(H24A,H24B),
 C13(H13A,H13B), C21(H21A,H21B), C23(H23A,H23B), C22(H22A,H22B), C27(H27A,H27B)
;
_olex2_exptl_crystal_mounting_method N.A.
_olex2_submission_original_sample_id C60H120Fe2N16P4Se2
_olex2_submission_special_instructions 'No special instructions were received'

loop_
_space_group_symop_operation_xyz
'x, y, z'
'-x, y, -z+1/2'
'x+1/2, y+1/2, z'
'-x+1/2, y+1/2, -z+1/2'
'-x, -y, -z'
'x, -y, z-1/2'
'-x+1/2, -y+1/2, -z'
'x+1/2, -y+1/2, z-1/2'

loop_
_atom_site_label
_atom_site_type_symbol
_atom_site_fract_x
_atom_site_fract_y
_atom_site_fract_z
_atom_site_U_iso_or_equiv
_atom_site_adp_type
_atom_site_occupancy
_atom_site_site_symmetry_order
_atom_site_calc_flag
_atom_site_refinement_flags_posn
_atom_site_refinement_flags_adp
_atom_site_refinement_flags_occupancy
_atom_site_disorder_assembly
_atom_site_disorder_group
Se1 Se 0.47507(2) 0.98557(4) 0.70883(2) 0.01832(14) Uani 1 1 d . . . . .
Fe1 Fe 0.47038(2) 0.73869(6) 0.70516(2) 0.01182(15) Uani 1 1 d . . . . .
P2 P 0.38432(4) 0.73385(10) 0.60047(4) 0.0117(2) Uani 1 1 d . . . . .
P1 P 0.58987(4) 0.62538(10) 0.70962(4) 0.0110(2) Uani 1 1 d . . . . .
N1 N 0.54420(13) 0.6824(3) 0.73087(12) 0.0126(7) Uani 1 1 d . . . . .
N2 N 0.62656(13) 0.5193(3) 0.74950(12) 0.0133(7) Uani 1 1 d . . . . .
N4 N 0.57378(14) 0.5404(3) 0.65630(12) 0.0149(7) Uani 1 1 d . . . . .
N5 N 0.43046(14) 0.6958(3) 0.64410(12) 0.0150(7) Uani 1 1 d . . . . .
N3 N 0.62694(14) 0.7464(3) 0.69462(12) 0.0127(7) Uani 1 1 d . . . . .
N6 N 0.33048(14) 0.8097(3) 0.61053(12) 0.0130(7) Uani 1 1 d . . . . .
N7 N 0.40281(14) 0.8395(4) 0.56138(12) 0.0157(7) Uani 1 1 d . . . . .
N8 N 0.35647(13) 0.5955(3) 0.57090(12) 0.0137(7) Uani 1 1 d . . . . .
C1 C 0.60711(18) 0.4471(4) 0.78776(15) 0.0171(9) Uani 1 1 d . . . . .
H1A H 0.568692 0.462721 0.782611 0.021 Uiso 1 1 calc R U . . .
H1B H 0.624695 0.483293 0.820640 0.021 Uiso 1 1 calc R U . . .
C15 C 0.54657(18) 0.6114(4) 0.61059(15) 0.0177(9) Uani 1 1 d . . . . .
H15A H 0.558423 0.706181 0.611897 0.021 Uiso 1 1 calc R U . . .
H15B H 0.507957 0.610480 0.607521 0.021 Uiso 1 1 calc R U . . .
C10 C 0.63053(19) 0.8782(4) 0.71944(16) 0.0198(9) Uani 1 1 d . . . . .
H10A H 0.665891 0.888994 0.741929 0.024 Uiso 1 1 calc R U . . .
H10B H 0.603783 0.883972 0.739327 0.024 Uiso 1 1 calc R U . . .
C5 C 0.68174(18) 0.4913(4) 0.75055(16) 0.0188(9) Uani 1 1 d . . . . .
H5A H 0.704344 0.525670 0.781841 0.023 Uiso 1 1 calc R U . . .
H5B H 0.691641 0.539205 0.722921 0.023 Uiso 1 1 calc R U . . .
C11 C 0.55412(19) 0.4030(4) 0.65616(15) 0.0213(10) Uani 1 1 d . . . . .
H11A H 0.515446 0.404276 0.652676 0.026 Uiso 1 1 calc R U . . .
H11B H 0.570702 0.358499 0.687825 0.026 Uiso 1 1 calc R U . . .
C20 C 0.33205(17) 0.9535(4) 0.62300(15) 0.0171(9) Uani 1 1 d . . . . .
H20A H 0.354684 1.001771 0.604736 0.021 Uiso 1 1 calc R U . . .
H20B H 0.347417 0.965409 0.658810 0.021 Uiso 1 1 calc R U . . .
C16 C 0.29993(18) 0.7352(4) 0.63986(16) 0.0190(9) Uani 1 1 d . . . . .
H16A H 0.315849 0.748257 0.675511 0.023 Uiso 1 1 calc R U . . .
H16B H 0.300605 0.637875 0.632480 0.023 Uiso 1 1 calc R U . . .
C2 C 0.61741(19) 0.2967(4) 0.78680(16) 0.0220(10) Uani 1 1 d . . . . .
H2A H 0.594598 0.257462 0.756507 0.026 Uiso 1 1 calc R U . . .
H2B H 0.607966 0.253907 0.815625 0.026 Uiso 1 1 calc R U . . .
C25 C 0.45769(17) 0.8830(4) 0.56778(16) 0.0192(9) Uani 1 1 d . . . . .
H25A H 0.474195 0.832826 0.544653 0.023 Uiso 1 1 calc R U . . .
H25B H 0.477726 0.862853 0.601882 0.023 Uiso 1 1 calc R U . . .
C9 C 0.6211(2) 0.9902(4) 0.68037(18) 0.0248(10) Uani 1 1 d . . . . .
H9A H 0.584964 0.982110 0.659097 0.030 Uiso 1 1 calc R U . . .
H9B H 0.624126 1.079012 0.696897 0.030 Uiso 1 1 calc R U . . .
C7 C 0.6589(2) 0.8417(5) 0.62485(16) 0.0228(10) Uani 1 1 d . . . . .
H7A H 0.624700 0.831023 0.600447 0.027 Uiso 1 1 calc R U . . .
H7B H 0.687450 0.833401 0.607135 0.027 Uiso 1 1 calc R U . . .
C6 C 0.66475(18) 0.7312(5) 0.66368(16) 0.0195(9) Uani 1 1 d . . . . .
H6A H 0.659410 0.642654 0.647009 0.023 Uiso 1 1 calc R U . . .
H6B H 0.701054 0.733408 0.684873 0.023 Uiso 1 1 calc R U . . .
C17 C 0.2429(2) 0.7858(5) 0.6274(2) 0.0287(11) Uani 1 1 d . . . . .
H17A H 0.226270 0.765693 0.592367 0.034 Uiso 1 1 calc R U . . .
H17B H 0.222733 0.738146 0.648162 0.034 Uiso 1 1 calc R U . . .
C19 C 0.27719(19) 1.0113(4) 0.60972(17) 0.0221(10) Uani 1 1 d . . . . .
H19A H 0.262856 1.004664 0.573566 0.027 Uiso 1 1 calc R U . . .
H19B H 0.278536 1.107627 0.618927 0.027 Uiso 1 1 calc R U . . .
C18 C 0.2409(2) 0.9368(5) 0.6362(2) 0.0296(11) Uani 1 1 d . . . . .
H18A H 0.204239 0.969389 0.623984 0.035 Uiso 1 1 calc R U . . .
H18B H 0.251870 0.955469 0.672099 0.035 Uiso 1 1 calc R U . . .
C4 C 0.69156(19) 0.3413(5) 0.74629(17) 0.0221(10) Uani 1 1 d . . . . .
H4A H 0.729469 0.325360 0.748216 0.026 Uiso 1 1 calc R U . . .
H4B H 0.671045 0.307710 0.713970 0.026 Uiso 1 1 calc R U . . .
C30 C 0.30658(17) 0.5922(4) 0.53362(15) 0.0177(9) Uani 1 1 d . . . . .
H30A H 0.313532 0.599415 0.500293 0.021 Uiso 1 1 calc R U . . .
H30B H 0.284487 0.669708 0.538395 0.021 Uiso 1 1 calc R U . . .
C29 C 0.27715(18) 0.4616(5) 0.53746(17) 0.0224(10) Uani 1 1 d . . . . .
H29A H 0.267184 0.458678 0.569597 0.027 Uiso 1 1 calc R U . . .
H29B H 0.244342 0.458646 0.510896 0.027 Uiso 1 1 calc R U . . .
C8 C 0.6613(2) 0.9806(5) 0.64865(18) 0.0261(11) Uani 1 1 d . . . . .
H8A H 0.697215 0.996662 0.669421 0.031 Uiso 1 1 calc R U . . .
H8B H 0.653754 1.050478 0.622604 0.031 Uiso 1 1 calc R U . . .
C14 C 0.5594(2) 0.5411(5) 0.56622(17) 0.0295(11) Uani 1 1 d . . . . .
H14A H 0.540686 0.586908 0.535488 0.035 Uiso 1 1 calc R U . . .
H14B H 0.597776 0.547253 0.568477 0.035 Uiso 1 1 calc R U . . .
C3 C 0.6751(2) 0.2659(5) 0.78800(17) 0.0242(10) Uani 1 1 d . . . . .
H3A H 0.679619 0.167979 0.784130 0.029 Uiso 1 1 calc R U . . .
H3B H 0.697751 0.293749 0.820218 0.029 Uiso 1 1 calc R U . . .
C12 C 0.5671(2) 0.3243(5) 0.61310(19) 0.0363(13) Uani 1 1 d . . . . .
H12A H 0.605875 0.318064 0.617789 0.044 Uiso 1 1 calc R U . . .
H12B H 0.552839 0.231875 0.612439 0.044 Uiso 1 1 calc R U . . .
C26 C 0.39091(19) 0.4822(4) 0.56661(17) 0.0217(10) Uani 1 1 d . . . . .
H26A H 0.423679 0.487885 0.593140 0.026 Uiso 1 1 calc R U . . .
H26B H 0.400755 0.486985 0.534447 0.026 Uiso 1 1 calc R U . . .
C28 C 0.3108(2) 0.3414(5) 0.53309(18) 0.0256(10) Uani 1 1 d . . . . .
H28A H 0.316714 0.337450 0.499303 0.031 Uiso 1 1 calc R U . . .
H28B H 0.292235 0.258219 0.538758 0.031 Uiso 1 1 calc R U . . .
C24 C 0.46005(19) 1.0327(5) 0.55804(18) 0.0242(10) Uani 1 1 d . . . . .
H24A H 0.447133 1.082853 0.583534 0.029 Uiso 1 1 calc R U . . .
H24B H 0.497164 1.059364 0.560496 0.029 Uiso 1 1 calc R U . . .
C13 C 0.5431(2) 0.3948(5) 0.56411(18) 0.0347(13) Uani 1 1 d . . . . .
H13A H 0.554947 0.349222 0.537053 0.042 Uiso 1 1 calc R U . . .
H13B H 0.504102 0.388548 0.556997 0.042 Uiso 1 1 calc R U . . .
C21 C 0.36913(19) 0.8711(4) 0.51260(15) 0.0195(9) Uani 1 1 d . . . . .
H21A H 0.332338 0.843932 0.511503 0.023 Uiso 1 1 calc R U . . .
H21B H 0.381289 0.819405 0.486997 0.023 Uiso 1 1 calc R U . . .
C23 C 0.4269(2) 1.0696(5) 0.50735(18) 0.0271(11) Uani 1 1 d . . . . .
H23A H 0.442340 1.028620 0.481566 0.032 Uiso 1 1 calc R U . . .
H23B H 0.426850 1.168509 0.503097 0.032 Uiso 1 1 calc R U . . .
C22 C 0.3707(2) 1.0197(5) 0.50168(17) 0.0245(10) Uani 1 1 d . . . . .
H22A H 0.353936 1.070312 0.524464 0.029 Uiso 1 1 calc R U . . .
H22B H 0.350267 1.037114 0.467508 0.029 Uiso 1 1 calc R U . . .
C27 C 0.3636(2) 0.3497(5) 0.57048(18) 0.0276(11) Uani 1 1 d . . . . .
H27A H 0.357997 0.339924 0.604228 0.033 Uiso 1 1 calc R U . . .
H27B H 0.386496 0.274880 0.564773 0.033 Uiso 1 1 calc R U . . .

loop_
_atom_site_aniso_label
_atom_site_aniso_U_11
_atom_site_aniso_U_22
_atom_site_aniso_U_33
_atom_site_aniso_U_23
_atom_site_aniso_U_13
_atom_site_aniso_U_12
Se1 0.0233(3) 0.0136(2) 0.0158(2) 0.00213(16) 0.00003(17) 0.00164(17)
Fe1 0.0114(3) 0.0141(3) 0.0086(3) 0.0008(2) -0.0003(2) 0.0002(2)
P2 0.0136(5) 0.0115(5) 0.0086(5) -0.0001(4) -0.0001(4) 0.0003(4)
P1 0.0136(5) 0.0103(5) 0.0080(4) 0.0009(4) 0.0004(4) -0.0003(4)
N1 0.0121(17) 0.0151(17) 0.0099(15) 0.0003(13) 0.0013(13) -0.0008(13)
N2 0.0122(17) 0.0137(17) 0.0150(16) 0.0068(13) 0.0051(14) 0.0013(13)
N4 0.0200(19) 0.0137(17) 0.0088(15) 0.0022(13) -0.0009(14) 0.0027(14)
N5 0.0168(19) 0.0138(18) 0.0122(16) -0.0002(14) -0.0009(14) 0.0009(14)
N3 0.0152(18) 0.0113(17) 0.0123(16) -0.0013(13) 0.0047(13) -0.0024(13)
N6 0.0143(18) 0.0126(17) 0.0119(16) -0.0041(13) 0.0025(13) 0.0006(14)
N7 0.0151(18) 0.0172(18) 0.0128(16) 0.0037(14) -0.0007(14) -0.0020(14)
N8 0.0125(18) 0.0112(17) 0.0151(17) -0.0029(13) -0.0013(14) 0.0006(13)
C1 0.024(2) 0.012(2) 0.016(2) 0.0020(16) 0.0075(18) 0.0010(17)
C15 0.021(2) 0.020(2) 0.0104(19) 0.0001(16) -0.0006(17) 0.0039(17)
C10 0.025(2) 0.014(2) 0.020(2) -0.0002(17) 0.0054(18) -0.0056(18)
C5 0.019(2) 0.021(2) 0.016(2) 0.0059(17) 0.0024(17) 0.0024(17)
C11 0.029(3) 0.018(2) 0.012(2) -0.0029(17) -0.0049(18) -0.0020(19)
C20 0.021(2) 0.014(2) 0.016(2) -0.0004(16) 0.0040(17) 0.0007(17)
C16 0.026(2) 0.013(2) 0.021(2) -0.0009(17) 0.0107(19) -0.0007(18)
C2 0.032(3) 0.017(2) 0.016(2) 0.0040(17) 0.0031(19) 0.0005(19)
C25 0.018(2) 0.023(2) 0.018(2) -0.0010(17) 0.0052(17) 0.0012(18)
C9 0.032(3) 0.014(2) 0.028(2) 0.0026(18) 0.006(2) -0.0028(19)
C7 0.027(3) 0.026(3) 0.018(2) 0.0079(18) 0.0108(19) -0.001(2)
C6 0.017(2) 0.022(2) 0.022(2) 0.0050(18) 0.0096(18) 0.0014(18)
C17 0.028(3) 0.022(3) 0.040(3) -0.006(2) 0.017(2) -0.002(2)
C19 0.028(3) 0.017(2) 0.019(2) -0.0009(17) 0.0002(18) 0.0058(19)
C18 0.020(3) 0.027(3) 0.044(3) -0.006(2) 0.014(2) 0.008(2)
C4 0.024(2) 0.022(2) 0.020(2) 0.0013(18) 0.0055(19) 0.0086(19)
C30 0.018(2) 0.018(2) 0.0133(19) -0.0003(17) -0.0039(17) 0.0021(17)
C29 0.016(2) 0.023(2) 0.025(2) -0.0043(19) -0.0006(18) -0.0065(18)
C8 0.030(3) 0.021(2) 0.026(2) 0.0103(19) 0.003(2) -0.008(2)
C14 0.029(3) 0.043(3) 0.015(2) -0.002(2) 0.0019(19) 0.010(2)
C3 0.038(3) 0.014(2) 0.020(2) 0.0051(18) 0.006(2) 0.007(2)
C12 0.043(3) 0.022(3) 0.034(3) -0.013(2) -0.013(2) 0.005(2)
C26 0.023(2) 0.016(2) 0.023(2) -0.0094(18) -0.0011(18) 0.0043(18)
C28 0.029(3) 0.019(2) 0.024(2) -0.0028(19) -0.004(2) -0.0062(19)
C24 0.019(2) 0.025(2) 0.030(2) 0.002(2) 0.008(2) -0.0055(19)
C13 0.037(3) 0.039(3) 0.022(2) -0.019(2) -0.005(2) 0.013(2)
C21 0.023(2) 0.022(2) 0.014(2) 0.0015(17) 0.0041(17) 0.0016(18)
C23 0.034(3) 0.022(2) 0.027(2) 0.007(2) 0.012(2) -0.001(2)
C22 0.030(3) 0.024(2) 0.018(2) 0.0022(18) 0.0030(19) 0.004(2)
C27 0.032(3) 0.019(2) 0.025(2) -0.0055(19) -0.004(2) 0.005(2)

loop_
_atom_type_symbol
_atom_type_description
_atom_type_scat_dispersion_real
_atom_type_scat_dispersion_imag
_atom_type_scat_source
C C 0.0033 0.0016 'International Tables Vol C Tables 4.2.6.8 and 6.1.1.4'
H H 0.0000 0.0000 'International Tables Vol C Tables 4.2.6.8 and 6.1.1.4'
Fe Fe 0.3463 0.8444 'International Tables Vol C Tables 4.2.6.8 and 6.1.1.4'
N N 0.0061 0.0033 'International Tables Vol C Tables 4.2.6.8 and 6.1.1.4'
P P 0.1023 0.0942 'International Tables Vol C Tables 4.2.6.8 and 6.1.1.4'
Se Se -0.0929 2.2259 'International Tables Vol C Tables 4.2.6.8 and 6.1.1.4'

loop_
_geom_angle_atom_site_label_1
_geom_angle_atom_site_label_2
_geom_angle_atom_site_label_3
_geom_angle
_geom_angle_site_symmetry_1
_geom_angle_site_symmetry_3
_geom_angle_publ_flag
Se1 Se1 Fe1 92.929(16) 2_656 . ?
Se1 Fe1 Fe1 87.008(16) . 2_656 ?
N1 Fe1 Se1 103.53(10) . . ?
N1 Fe1 Se1 105.18(10) 2_656 . ?
N1 Fe1 Fe1 48.46(10) 2_656 2_656 ?
N1 Fe1 Fe1 49.12(10) . 2_656 ?
N1 Fe1 N1 88.39(15) . 2_656 ?
N5 Fe1 Se1 106.51(11) . . ?
N5 Fe1 Fe1 166.47(11) . 2_656 ?
N5 Fe1 N1 124.48(15) . . ?
N5 Fe1 N1 125.63(15) . 2_656 ?
N5 P2 N6 120.46(18) . . ?
N5 P2 N7 112.21(19) . . ?
N5 P2 N8 110.64(18) . . ?
N6 P2 N8 99.70(17) . . ?
N7 P2 N6 102.10(18) . . ?
N7 P2 N8 110.80(18) . . ?
N1 P1 N2 110.35(18) . . ?
N1 P1 N4 117.89(18) . . ?
N1 P1 N3 112.07(18) . . ?
N2 P1 N4 104.90(18) . . ?
N3 P1 N2 110.59(18) . . ?
N3 P1 N4 100.44(17) . . ?
Fe1 N1 Fe1 82.41(13) . 2_656 ?
P1 N1 Fe1 137.3(2) . . ?
P1 N1 Fe1 140.3(2) . 2_656 ?
C1 N2 P1 123.5(3) . . ?
C5 N2 P1 122.9(3) . . ?
C5 N2 C1 113.6(3) . . ?
C15 N4 P1 119.4(3) . . ?
C11 N4 P1 119.3(3) . . ?
C11 N4 C15 110.3(3) . . ?
P2 N5 Fe1 147.7(2) . . ?
C10 N3 P1 120.2(3) . . ?
C6 N3 P1 126.0(3) . . ?
C6 N3 C10 113.0(3) . . ?
C20 N6 P2 120.0(3) . . ?
C16 N6 P2 116.9(3) . . ?
C16 N6 C20 110.3(3) . . ?
C25 N7 P2 122.2(3) . . ?
C25 N7 C21 113.8(3) . . ?
C21 N7 P2 122.6(3) . . ?
C30 N8 P2 125.3(3) . . ?
C30 N8 C26 112.6(3) . . ?
C26 N8 P2 117.9(3) . . ?
N2 C1 H1A 109.2 . . ?
N2 C1 H1B 109.2 . . ?
N2 C1 C2 112.0(3) . . ?
H1A C1 H1B 107.9 . . ?
C2 C1 H1A 109.2 . . ?
C2 C1 H1B 109.2 . . ?
N4 C15 H15A 109.9 . . ?
N4 C15 H15B 109.9 . . ?
N4 C15 C14 109.1(4) . . ?
H15A C15 H15B 108.3 . . ?
C14 C15 H15A 109.9 . . ?
C14 C15 H15B 109.9 . . ?
N3 C10 H10A 109.8 . . ?
N3 C10 H10B 109.8 . . ?
N3 C10 C9 109.3(4) . . ?
H10A C10 H10B 108.3 . . ?
C9 C10 H10A 109.8 . . ?
C9 C10 H10B 109.8 . . ?
N2 C5 H5A 109.3 . . ?
N2 C5 H5B 109.3 . . ?
N2 C5 C4 111.6(4) . . ?
H5A C5 H5B 108.0 . . ?
C4 C5 H5A 109.3 . . ?
C4 C5 H5B 109.3 . . ?
N4 C11 H11A 109.7 . . ?
N4 C11 H11B 109.7 . . ?
N4 C11 C12 109.7(4) . . ?
H11A C11 H11B 108.2 . . ?
C12 C11 H11A 109.7 . . ?
C12 C11 H11B 109.7 . . ?
N6 C20 H20A 109.7 . . ?
N6 C20 H20B 109.7 . . ?
N6 C20 C19 110.0(4) . . ?
H20A C20 H20B 108.2 . . ?
C19 C20 H20A 109.7 . . ?
C19 C20 H20B 109.7 . . ?
N6 C16 H16A 109.8 . . ?
N6 C16 H16B 109.8 . . ?
N6 C16 C17 109.5(4) . . ?
H16A C16 H16B 108.2 . . ?
C17 C16 H16A 109.8 . . ?
C17 C16 H16B 109.8 . . ?
C1 C2 H2A 109.2 . . ?
C1 C2 H2B 109.2 . . ?
C1 C2 C3 111.9(4) . . ?
H2A C2 H2B 107.9 . . ?
C3 C2 H2A 109.2 . . ?
C3 C2 H2B 109.2 . . ?
N7 C25 H25A 109.6 . . ?
N7 C25 H25B 109.6 . . ?
N7 C25 C24 110.3(4) . . ?
H25A C25 H25B 108.1 . . ?
C24 C25 H25A 109.6 . . ?
C24 C25 H25B 109.6 . . ?
C10 C9 H9A 109.6 . . ?
C10 C9 H9B 109.6 . . ?
H9A C9 H9B 108.1 . . ?
C8 C9 C10 110.4(4) . . ?
C8 C9 H9A 109.6 . . ?
C8 C9 H9B 109.6 . . ?
H7A C7 H7B 108.0 . . ?
C6 C7 H7A 109.5 . . ?
C6 C7 H7B 109.5 . . ?
C6 C7 C8 110.9(4) . . ?
C8 C7 H7A 109.5 . . ?
C8 C7 H7B 109.5 . . ?
N3 C6 C7 112.1(4) . . ?
N3 C6 H6A 109.2 . . ?
N3 C6 H6B 109.2 . . ?
C7 C6 H6A 109.2 . . ?
C7 C6 H6B 109.2 . . ?
H6A C6 H6B 107.9 . . ?
C16 C17 H17A 109.5 . . ?
C16 C17 H17B 109.5 . . ?
H17A C17 H17B 108.1 . . ?
C18 C17 C16 110.9(4) . . ?
C18 C17 H17A 109.5 . . ?
C18 C17 H17B 109.5 . . ?
C20 C19 H19A 109.4 . . ?
C20 C19 H19B 109.4 . . ?
C20 C19 C18 111.0(4) . . ?
H19A C19 H19B 108.0 . . ?
C18 C19 H19A 109.4 . . ?
C18 C19 H19B 109.4 . . ?
C17 C18 H18A 109.5 . . ?
C17 C18 H18B 109.5 . . ?
C19 C18 C17 110.6(4) . . ?
C19 C18 H18A 109.5 . . ?
C19 C18 H18B 109.5 . . ?
H18A C18 H18B 108.1 . . ?
C5 C4 H4A 109.7 . . ?
C5 C4 H4B 109.7 . . ?
C5 C4 C3 109.8(4) . . ?
H4A C4 H4B 108.2 . . ?
C3 C4 H4A 109.7 . . ?
C3 C4 H4B 109.7 . . ?
N8 C30 H30A 109.6 . . ?
N8 C30 H30B 109.6 . . ?
N8 C30 C29 110.4(3) . . ?
H30A C30 H30B 108.1 . . ?
C29 C30 H30A 109.6 . . ?
C29 C30 H30B 109.6 . . ?
C30 C29 H29A 109.4 . . ?
C30 C29 H29B 109.4 . . ?
H29A C29 H29B 108.0 . . ?
C28 C29 C30 110.9(4) . . ?
C28 C29 H29A 109.4 . . ?
C28 C29 H29B 109.4 . . ?
C9 C8 C7 110.2(4) . . ?
C9 C8 H8A 109.6 . . ?
C9 C8 H8B 109.6 . . ?
C7 C8 H8A 109.6 . . ?
C7 C8 H8B 109.6 . . ?
H8A C8 H8B 108.1 . . ?
C15 C14 H14A 109.4 . . ?
C15 C14 H14B 109.4 . . ?
H14A C14 H14B 108.0 . . ?
C13 C14 C15 111.0(4) . . ?
C13 C14 H14A 109.4 . . ?
C13 C14 H14B 109.4 . . ?
C2 C3 C4 109.8(4) . . ?
C2 C3 H3A 109.7 . . ?
C2 C3 H3B 109.7 . . ?
C4 C3 H3A 109.7 . . ?
C4 C3 H3B 109.7 . . ?
H3A C3 H3B 108.2 . . ?
C11 C12 H12A 109.6 . . ?
C11 C12 H12B 109.6 . . ?
H12A C12 H12B 108.2 . . ?
C13 C12 C11 110.1(4) . . ?
C13 C12 H12A 109.6 . . ?
C13 C12 H12B 109.6 . . ?
N8 C26 H26A 109.5 . . ?
N8 C26 H26B 109.5 . . ?
N8 C26 C27 110.9(4) . . ?
H26A C26 H26B 108.1 . . ?
C27 C26 H26A 109.5 . . ?
C27 C26 H26B 109.5 . . ?
C29 C28 H28A 109.5 . . ?
C29 C28 H28B 109.5 . . ?
C29 C28 C27 110.6(4) . . ?
H28A C28 H28B 108.1 . . ?
C27 C28 H28A 109.5 . . ?
C27 C28 H28B 109.5 . . ?
C25 C24 H24A 109.3 . . ?
C25 C24 H24B 109.3 . . ?
H24A C24 H24B 108.0 . . ?
C23 C24 C25 111.5(4) . . ?
C23 C24 H24A 109.3 . . ?
C23 C24 H24B 109.3 . . ?
C14 C13 C12 110.7(4) . . ?
C14 C13 H13A 109.5 . . ?
C14 C13 H13B 109.5 . . ?
C12 C13 H13A 109.5 . . ?
C12 C13 H13B 109.5 . . ?
H13A C13 H13B 108.1 . . ?
N7 C21 H21A 109.5 . . ?
N7 C21 H21B 109.5 . . ?
N7 C21 C22 110.9(4) . . ?
H21A C21 H21B 108.1 . . ?
C22 C21 H21A 109.5 . . ?
C22 C21 H21B 109.5 . . ?
C24 C23 H23A 109.7 . . ?
C24 C23 H23B 109.7 . . ?
C24 C23 C22 109.9(4) . . ?
H23A C23 H23B 108.2 . . ?
C22 C23 H23A 109.7 . . ?
C22 C23 H23B 109.7 . . ?
C21 C22 C23 111.8(4) . . ?
C21 C22 H22A 109.3 . . ?
C21 C22 H22B 109.3 . . ?
C23 C22 H22A 109.3 . . ?
C23 C22 H22B 109.3 . . ?
H22A C22 H22B 107.9 . . ?
C26 C27 C28 111.3(4) . . ?
C26 C27 H27A 109.4 . . ?
C26 C27 H27B 109.4 . . ?
C28 C27 H27A 109.4 . . ?
C28 C27 H27B 109.4 . . ?
H27A C27 H27B 108.0 . . ?

loop_
_geom_bond_atom_site_label_1
_geom_bond_atom_site_label_2
_geom_bond_distance
_geom_bond_site_symmetry_2
_geom_bond_publ_flag
Se1 Se1 2.3532(8) 2_656 ?
Se1 Fe1 2.4582(8) . ?
Fe1 Fe1 2.6072(11) 2_656 ?
Fe1 N1 1.969(3) . ?
Fe1 N1 1.989(3) 2_656 ?
Fe1 N5 1.822(3) . ?
P2 N5 1.541(3) . ?
P2 N6 1.675(4) . ?
P2 N7 1.665(4) . ?
P2 N8 1.677(3) . ?
P1 N1 1.557(4) . ?
P1 N2 1.660(3) . ?
P1 N4 1.673(3) . ?
P1 N3 1.658(3) . ?
N2 C1 1.472(5) . ?
N2 C5 1.459(5) . ?
N4 C15 1.481(5) . ?
N4 C11 1.459(6) . ?
N3 C10 1.474(5) . ?
N3 C6 1.463(5) . ?
N6 C20 1.470(5) . ?
N6 C16 1.469(5) . ?
N7 C25 1.465(6) . ?
N7 C21 1.466(5) . ?
N8 C30 1.460(5) . ?
N8 C26 1.463(5) . ?
C1 H1A 0.9900 . ?
C1 H1B 0.9900 . ?
C1 C2 1.520(6) . ?
C15 H15A 0.9900 . ?
C15 H15B 0.9900 . ?
C15 C14 1.524(6) . ?
C10 H10A 0.9900 . ?
C10 H10B 0.9900 . ?
C10 C9 1.536(6) . ?
C5 H5A 0.9900 . ?
C5 H5B 0.9900 . ?
C5 C4 1.522(6) . ?
C11 H11A 0.9900 . ?
C11 H11B 0.9900 . ?
C11 C12 1.536(7) . ?
C20 H20A 0.9900 . ?
C20 H20B 0.9900 . ?
C20 C19 1.504(6) . ?
C16 H16A 0.9900 . ?
C16 H16B 0.9900 . ?
C16 C17 1.529(7) . ?
C2 H2A 0.9900 . ?
C2 H2B 0.9900 . ?
C2 C3 1.527(7) . ?
C25 H25A 0.9900 . ?
C25 H25B 0.9900 . ?
C25 C24 1.517(6) . ?
C9 H9A 0.9900 . ?
C9 H9B 0.9900 . ?
C9 C8 1.526(7) . ?
C7 H7A 0.9900 . ?
C7 H7B 0.9900 . ?
C7 C6 1.523(6) . ?
C7 C8 1.527(7) . ?
C6 H6A 0.9900 . ?
C6 H6B 0.9900 . ?
C17 H17A 0.9900 . ?
C17 H17B 0.9900 . ?
C17 C18 1.525(7) . ?
C19 H19A 0.9900 . ?
C19 H19B 0.9900 . ?
C19 C18 1.523(7) . ?
C18 H18A 0.9900 . ?
C18 H18B 0.9900 . ?
C4 H4A 0.9900 . ?
C4 H4B 0.9900 . ?
C4 C3 1.528(6) . ?
C30 H30A 0.9900 . ?
C30 H30B 0.9900 . ?
C30 C29 1.524(6) . ?
C29 H29A 0.9900 . ?
C29 H29B 0.9900 . ?
C29 C28 1.504(7) . ?
C8 H8A 0.9900 . ?
C8 H8B 0.9900 . ?
C14 H14A 0.9900 . ?
C14 H14B 0.9900 . ?
C14 C13 1.512(8) . ?
C3 H3A 0.9900 . ?
C3 H3B 0.9900 . ?
C12 H12A 0.9900 . ?
C12 H12B 0.9900 . ?
C12 C13 1.530(7) . ?
C26 H26A 0.9900 . ?
C26 H26B 0.9900 . ?
C26 C27 1.513(7) . ?
C28 H28A 0.9900 . ?
C28 H28B 0.9900 . ?
C28 C27 1.519(6) . ?
C24 H24A 0.9900 . ?
C24 H24B 0.9900 . ?
C24 C23 1.515(7) . ?
C13 H13A 0.9900 . ?
C13 H13B 0.9900 . ?
C21 H21A 0.9900 . ?
C21 H21B 0.9900 . ?
C21 C22 1.511(6) . ?
C23 H23A 0.9900 . ?
C23 H23B 0.9900 . ?
C23 C22 1.519(7) . ?
C22 H22A 0.9900 . ?
C22 H22B 0.9900 . ?
C27 H27A 0.9900 . ?
C27 H27B 0.9900 . ?

loop_
_geom_torsion_atom_site_label_1
_geom_torsion_atom_site_label_2
_geom_torsion_atom_site_label_3
_geom_torsion_atom_site_label_4
_geom_torsion
_geom_torsion_site_symmetry_1
_geom_torsion_site_symmetry_2
_geom_torsion_site_symmetry_3
_geom_torsion_site_symmetry_4
_geom_torsion_publ_flag
Se1 Fe1 N5 P2 -32.7(5) . . . . ?
Fe1 Fe1 N5 P2 150.0(3) 2_656 . . . ?
P2 N6 C20 C19 156.4(3) . . . . ?
P2 N6 C16 C17 -155.9(3) . . . . ?
P2 N7 C25 C24 -137.1(3) . . . . ?
P2 N7 C21 C22 137.8(3) . . . . ?
P2 N8 C30 C29 -145.3(3) . . . . ?
P2 N8 C26 C27 144.0(3) . . . . ?
P1 N2 C1 C2 128.6(3) . . . . ?
P1 N2 C5 C4 -125.2(3) . . . . ?
P1 N4 C15 C14 153.0(3) . . . . ?
P1 N4 C11 C12 -152.8(3) . . . . ?
P1 N3 C10 C9 -130.9(3) . . . . ?
P1 N3 C6 C7 133.4(4) . . . . ?
N1 Fe1 N5 P2 -152.7(4) . . . . ?
N1 Fe1 N5 P2 90.6(5) 2_656 . . . ?
N1 P1 N2 C1 23.8(4) . . . . ?
N1 P1 N2 C5 -154.8(3) . . . . ?
N1 P1 N4 C15 64.7(4) . . . . ?
N1 P1 N4 C11 -76.0(4) . . . . ?
N1 P1 N3 C10 25.7(4) . . . . ?
N1 P1 N3 C6 -164.9(3) . . . . ?
N2 P1 N1 Fe1 35.7(4) . . . 2_656 ?
N2 P1 N1 Fe1 -145.9(3) . . . . ?
N2 P1 N4 C15 -172.1(3) . . . . ?
N2 P1 N4 C11 47.2(4) . . . . ?
N2 P1 N3 C10 -97.9(3) . . . . ?
N2 P1 N3 C6 71.5(4) . . . . ?
N2 C1 C2 C3 51.7(5) . . . . ?
N2 C5 C4 C3 -57.5(5) . . . . ?
N4 P1 N1 Fe1 156.2(3) . . . 2_656 ?
N4 P1 N1 Fe1 -25.5(4) . . . . ?
N4 P1 N2 C1 -104.2(3) . . . . ?
N4 P1 N2 C5 77.2(4) . . . . ?
N4 P1 N3 C10 151.7(3) . . . . ?
N4 P1 N3 C6 -38.9(4) . . . . ?
N4 C15 C14 C13 57.9(5) . . . . ?
N4 C11 C12 C13 -57.6(6) . . . . ?
N5 P2 N6 C20 76.5(3) . . . . ?
N5 P2 N6 C16 -61.4(4) . . . . ?
N5 P2 N7 C25 3.1(4) . . . . ?
N5 P2 N7 C21 168.3(3) . . . . ?
N5 P2 N8 C30 168.7(3) . . . . ?
N5 P2 N8 C26 -36.0(4) . . . . ?
N3 P1 N1 Fe1 -88.0(3) . . . 2_656 ?
N3 P1 N1 Fe1 90.4(3) . . . . ?
N3 P1 N2 C1 148.3(3) . . . . ?
N3 P1 N2 C5 -30.3(4) . . . . ?
N3 P1 N4 C15 -57.3(3) . . . . ?
N3 P1 N4 C11 162.0(3) . . . . ?
N3 C10 C9 C8 -58.2(5) . . . . ?
N6 P2 N5 Fe1 -35.6(5) . . . . ?
N6 P2 N7 C25 133.4(3) . . . . ?
N6 P2 N7 C21 -61.3(4) . . . . ?
N6 P2 N8 C30 40.8(4) . . . . ?
N6 P2 N8 C26 -163.9(3) . . . . ?
N6 C20 C19 C18 57.9(5) . . . . ?
N6 C16 C17 C18 -56.8(5) . . . . ?
N7 P2 N5 Fe1 84.6(5) . . . . ?
N7 P2 N6 C20 -48.6(3) . . . . ?
N7 P2 N6 C16 173.5(3) . . . . ?
N7 P2 N8 C30 -66.2(4) . . . . ?
N7 P2 N8 C26 89.1(3) . . . . ?
N7 C25 C24 C23 -55.6(5) . . . . ?
N7 C21 C22 C23 54.0(5) . . . . ?
N8 P2 N5 Fe1 -151.1(4) . . . . ?
N8 P2 N6 C20 -162.5(3) . . . . ?
N8 P2 N6 C16 59.6(3) . . . . ?
N8 P2 N7 C25 -121.1(3) . . . . ?
N8 P2 N7 C21 44.1(4) . . . . ?
N8 C30 C29 C28 -56.2(5) . . . . ?
N8 C26 C27 C28 54.5(5) . . . . ?
C1 N2 C5 C4 56.0(5) . . . . ?
C1 C2 C3 C4 -54.0(5) . . . . ?
C15 N4 C11 C12 63.3(5) . . . . ?
C15 C14 C13 C12 -53.6(6) . . . . ?
C10 N3 C6 C7 -56.5(5) . . . . ?
C10 C9 C8 C7 56.6(5) . . . . ?
C5 N2 C1 C2 -52.7(5) . . . . ?
C5 C4 C3 C2 56.3(5) . . . . ?
C11 N4 C15 C14 -63.1(5) . . . . ?
C11 C12 C13 C14 52.9(6) . . . . ?
C20 N6 C16 C17 62.3(4) . . . . ?
C20 C19 C18 C17 -52.6(5) . . . . ?
C16 N6 C20 C19 -63.1(4) . . . . ?
C16 C17 C18 C19 52.1(6) . . . . ?
C25 N7 C21 C22 -55.8(5) . . . . ?
C25 C24 C23 C22 54.7(5) . . . . ?
C6 N3 C10 C9 58.4(5) . . . . ?
C6 C7 C8 C9 -53.5(5) . . . . ?
C30 N8 C26 C27 -57.7(5) . . . . ?
C30 C29 C28 C27 54.0(5) . . . . ?
C29 C28 C27 C26 -53.3(6) . . . . ?
C8 C7 C6 N3 53.2(5) . . . . ?
C26 N8 C30 C29 58.3(5) . . . . ?
C24 C23 C22 C21 -54.0(5) . . . . ?
C21 N7 C25 C24 56.4(5) . . . . ?
